data_1008511
loop_
_publ_author_name
'Alami, M'
'Brochu, R'
'Soubeyroux, J L'
'Gravereau, P'
'Le Flem, G'
'Hagenmueller, P'

_publ_section_title
;
Structure and thermal expansion of LiGe~2~(PO~4~)~3~
;
_journal_coden_ASTM JSSCBI
_journal_name_full 'Journal of Solid State Chemistry'
_journal_page_first 185
_journal_page_last 193
_journal_paper_doi 10.1016/0022-4596(91)90134-4
_journal_volume 90
_journal_year 1991
_chemical_formula_structural 'Li Ge2 (P O4)3'
_chemical_formula_sum 'Ge2 Li O12 P3'
_chemical_name_systematic 'Lithium germanium tris(phosphate)'
_space_group_IT_number 167
_symmetry_cell_setting trigonal
_symmetry_space_group_name_Hall '-R 3 2"c'
_symmetry_space_group_name_H-M 'R -3 c :H'
_cell_angle_alpha 90
_cell_angle_beta 90
_cell_angle_gamma 120
_cell_formula_units_Z 6
_cell_length_a 8.2722(2)
_cell_length_b 8.2722(2)
_cell_length_c 20.4825(7)
_cell_volume 1213.8
_exptl_crystal_density_meas 3.56
_refine_ls_R_factor_all 0.055
_cod_original_sg_symbol_H-M 'R -3 c H'
_cod_database_code 1008511

loop_
_symmetry_equiv_pos_as_xyz
x,y,z
-y,x-y,z
y-x,-x,z
-y,-x,1/2+z
x,x-y,1/2+z
y-x,y,1/2+z
-x,-y,-z
y,y-x,-z
x-y,x,-z
y,x,1/2-z
-x,y-x,1/2-z
x-y,-y,1/2-z
1/3+x,2/3+y,2/3+z
2/3+x,1/3+y,1/3+z
1/3-y,2/3+x-y,2/3+z
2/3-y,1/3+x-y,1/3+z
1/3-x+y,2/3-x,2/3+z
2/3-x+y,1/3-x,1/3+z
1/3-y,2/3-x,1/6+z
2/3-y,1/3-x,5/6+z
1/3+x,2/3+x-y,1/6+z
2/3+x,1/3+x-y,5/6+z
1/3-x+y,2/3+y,1/6+z
2/3-x+y,1/3+y,5/6+z
1/3-x,2/3-y,2/3-z
2/3-x,1/3-y,1/3-z
1/3+y,2/3-x+y,2/3-z
2/3+y,1/3-x+y,1/3-z
1/3+x-y,2/3+x,2/3-z
2/3+x-y,1/3+x,1/3-z
1/3+y,2/3+x,1/6-z
2/3+y,1/3+x,5/6-z
1/3-x,2/3-x+y,1/6-z
2/3-x,1/3-x+y,5/6-z
1/3+x-y,2/3-y,1/6-z
2/3+x-y,1/3-y,5/6-z

loop_
_atom_site_label
_atom_site_type_symbol
_atom_site_symmetry_multiplicity
_atom_site_Wyckoff_symbol
_atom_site_fract_x
_atom_site_fract_y
_atom_site_fract_z
_atom_site_occupancy
_atom_site_attached_hydrogens
_atom_site_calc_flag
Li1 Li1+ 36 f 0.025(2) 0. 0. 0.1667 0 d
Ge1 Ge4+ 12 c 0. 0. 0.1412(1) 1. 0 d
P1 P5+ 18 e 0.2867(5) 0. 0.25 1. 0 d
O1 O2- 36 f 0.1786(4) 0.98278(4) 0.1888(1) 1. 0 d
O2 O2- 36 f 0.1849(3) 0.1595(3) 0.0829(1) 1. 0 d

loop_
_atom_type_symbol
_atom_type_oxidation_number
Li1+ 1.000
Ge4+ 4.000
P5+ 5.000
O2- -2.000
